data_4346366
loop_
_publ_author_name
'Behrle, Andrew C.'
'Kerridge, Andrew'
'Walensky, Justin R.'

_publ_section_title
;
 Dithio- and Diselenophosphinate Thorium(IV) and Uranium(IV) Complexes:
 Molecular and Electronic Structures, Spectroscopy, and Transmetalation
 Reactivity.
;
_journal_issue 24
_journal_name_full 'Inorganic chemistry'
_journal_page_first 11625
_journal_page_last 11636
_journal_paper_doi 10.1021/acs.inorgchem.5b01342
_journal_volume 54
_journal_year 2015
_chemical_formula_sum 'C32 H72 P4 Se8 Th'
_chemical_formula_weight 1444.49
_space_group_crystal_system tetragonal
_space_group_IT_number 118
_space_group_name_Hall 'P -4 -2n'
_space_group_name_H-M_alt 'P -4 n 2'
_atom_sites_solution_hydrogens geom
_audit_creation_method SHELXL-2014/7
_cell_angle_alpha 90
_cell_angle_beta 90
_cell_angle_gamma 90
_cell_formula_units_Z 4
_cell_length_a 18.3858(14)
_cell_length_b 18.3858(14)
_cell_length_c 16.2449(12)
_cell_measurement_reflns_used 9845
_cell_measurement_temperature 100(2)
_cell_measurement_theta_max 27.51
_cell_measurement_theta_min 2.51
_cell_volume 5491.4(7)
_computing_cell_refinement 'APEX2 (Bruker AXS, 2008)'
_computing_data_collection 'APEX2 (Bruker AXS, 2008)'
_computing_data_reduction 'APEX2 (Bruker AXS, 2008)'
_computing_molecular_graphics 'X-SEED, Barbour, 2001'
_computing_publication_material 'CIFTAB (Sheldrick, 2013)'
_computing_structure_refinement 'SHELXL-2013 (Sheldrick, 2013)'
_computing_structure_solution 'SHELXS-2013 (Sheldrick, 2013)'
_diffrn_ambient_temperature 100(2)
_diffrn_measured_fraction_theta_full 1.000
_diffrn_measured_fraction_theta_max 1.000
_diffrn_measurement_device_type 'Bruker APEXII CCD area detector'
_diffrn_measurement_method 'omega scans'
_diffrn_radiation_type MoK\a
_diffrn_radiation_wavelength 0.71073
_diffrn_reflns_av_R_equivalents 0.0336
_diffrn_reflns_av_unetI/netI 0.0246
_diffrn_reflns_Laue_measured_fraction_full 1.000
_diffrn_reflns_Laue_measured_fraction_max 1.000
_diffrn_reflns_limit_h_max 23
_diffrn_reflns_limit_h_min -23
_diffrn_reflns_limit_k_max 23
_diffrn_reflns_limit_k_min -23
_diffrn_reflns_limit_l_max 20
_diffrn_reflns_limit_l_min -21
_diffrn_reflns_number 62457
_diffrn_reflns_point_group_measured_fraction_full 0.999
_diffrn_reflns_point_group_measured_fraction_max 0.998
_diffrn_reflns_theta_full 25.242
_diffrn_reflns_theta_max 27.546
_diffrn_reflns_theta_min 1.566
_diffrn_standards_decay_% 0.0
_exptl_absorpt_coefficient_mu 8.153
_exptl_absorpt_correction_T_max 0.24
_exptl_absorpt_correction_T_min 0.16
_exptl_absorpt_correction_type multi-scan
_exptl_absorpt_process_details
;
 Data were corrected for decay and absorption using the program SADABS 
 (Sheldrick, G. M. (2003). SADABS. Version 2.10. University of
 G\"ottingen, Germany).
;
_exptl_crystal_colour colorless
_exptl_crystal_density_diffrn 1.747
_exptl_crystal_description prism
_exptl_crystal_F_000 2744
_exptl_crystal_size_max 0.250
_exptl_crystal_size_mid 0.250
_exptl_crystal_size_min 0.250
_refine_diff_density_max 0.349
_refine_diff_density_min -0.330
_refine_diff_density_rms 0.054
_refine_ls_abs_structure_details
;
 Flack x determined using 2674 quotients [(I+)-(I-)]/[(I+)+(I-)]
 (Parsons, Flack and Wagner, Acta Cryst. B69 (2013) 249-259).
;
_refine_ls_abs_structure_Flack -0.008(3)
_refine_ls_extinction_method none
_refine_ls_goodness_of_fit_ref 0.996
_refine_ls_hydrogen_treatment constr
_refine_ls_matrix_type full
_refine_ls_number_parameters 216
_refine_ls_number_reflns 6331
_refine_ls_number_restraints 0
_refine_ls_restrained_S_all 0.996
_refine_ls_R_factor_all 0.0152
_refine_ls_R_factor_gt 0.0131
_refine_ls_shift/su_max 0.001
_refine_ls_shift/su_mean 0.000
_refine_ls_structure_factor_coef Fsqd
_refine_ls_weighting_details 'w=1/[\s^2^(Fo^2^)+(0.0100P)^2^+0.1651P] where P=(Fo^2^+2Fc^2^)/3'
_refine_ls_weighting_scheme calc
_refine_ls_wR_factor_gt 0.0297
_refine_ls_wR_factor_ref 0.0300
_reflns_Friedel_coverage 0.851
_reflns_Friedel_fraction_full 0.999
_reflns_Friedel_fraction_max 0.997
_reflns_number_gt 6035
_reflns_number_total 6331
_reflns_threshold_expression 'I > 2\s(I)'
_cod_data_source_file ic5b01342_si_002.cif
_cod_data_source_block Th[Se2PtBu2]4
_cod_original_cell_volume 5491.4(9)
_cod_database_code 4346366
_shelx_shelxl_version_number 2014/7
_shelx_space_group_comment
;
The symmetry employed for this shelxl refinement is uniquely defined
by the following loop, which should always be used as a source of
symmetry information in preference to the above space-group names.
They are only intended as comments.
;
_shelx_estimated_absorpt_t_min 0.235
_shelx_estimated_absorpt_t_max 0.235

loop_
_space_group_symop_operation_xyz
'x, y, z'
'y, -x, -z'
'-x, -y, z'
'-y, x, -z'
'y+1/2, x+1/2, -z+1/2'
'-y+1/2, -x+1/2, -z+1/2'
'-x+1/2, y+1/2, z+1/2'
'x+1/2, -y+1/2, z+1/2'

loop_
_atom_site_label
_atom_site_type_symbol
_atom_site_fract_x
_atom_site_fract_y
_atom_site_fract_z
_atom_site_U_iso_or_equiv
_atom_site_adp_type
_atom_site_occupancy
_atom_site_site_symmetry_order
_atom_site_calc_flag
_atom_site_refinement_flags_posn
_atom_site_refinement_flags_adp
_atom_site_refinement_flags_occupancy
Th1 Th 0.25425(2) 0.75425(2) 0.2500 0.01021(4) Uani 1 2 d S T P
Se4 Se 0.13235(2) 0.67301(2) 0.15989(2) 0.01594(7) Uani 1 1 d . . .
Se3 Se 0.18828(2) 0.84971(2) 0.11768(2) 0.01373(7) Uani 1 1 d . . .
P2 P 0.10460(4) 0.76909(4) 0.08832(5) 0.01387(16) Uani 1 1 d . . .
Se1 Se 0.32246(2) 0.66077(2) 0.11433(2) 0.01336(6) Uani 1 1 d . . .
Se2 Se 0.41224(2) 0.79912(2) 0.21913(2) 0.01511(7) Uani 1 1 d . . .
P1 P 0.42509(4) 0.72106(4) 0.11946(5) 0.01295(16) Uani 1 1 d . . .
C1 C 0.43730(18) 0.77225(17) 0.0193(2) 0.0167(7) Uani 1 1 d . . .
C16 C 0.01494(17) 0.80457(19) 0.2196(2) 0.0232(7) Uani 1 1 d . . .
H16A H -0.0288 0.8289 0.2406 0.035 Uiso 1 1 calc R U .
H16B H 0.0583 0.8294 0.2406 0.035 Uiso 1 1 calc R U .
H16C H 0.0153 0.7538 0.2381 0.035 Uiso 1 1 calc R U .
C5 C 0.50407(16) 0.65950(16) 0.1444(2) 0.0152(7) Uani 1 1 d . . .
C12 C 0.0599(2) 0.67518(19) -0.0396(2) 0.0261(8) Uani 1 1 d . . .
H12A H 0.0665 0.6594 -0.0968 0.039 Uiso 1 1 calc R U .
H12B H 0.0082 0.6848 -0.0294 0.039 Uiso 1 1 calc R U .
H12C H 0.0768 0.6369 -0.0023 0.039 Uiso 1 1 calc R U .
C7 C 0.57175(18) 0.70390(19) 0.1686(2) 0.0232(8) Uani 1 1 d . . .
H7A H 0.5588 0.7388 0.2117 0.035 Uiso 1 1 calc R U .
H7B H 0.5900 0.7301 0.1203 0.035 Uiso 1 1 calc R U .
H7C H 0.6096 0.6710 0.1891 0.035 Uiso 1 1 calc R U .
C10 C 0.18265(19) 0.73071(19) -0.0493(2) 0.0248(8) Uani 1 1 d . . .
H10A H 0.1841 0.7132 -0.1062 0.037 Uiso 1 1 calc R U .
H10B H 0.2036 0.6938 -0.0128 0.037 Uiso 1 1 calc R U .
H10C H 0.2108 0.7758 -0.0447 0.037 Uiso 1 1 calc R U .
C3 C 0.37767(19) 0.83059(18) 0.0159(2) 0.0242(8) Uani 1 1 d . . .
H3A H 0.3853 0.8658 0.0603 0.036 Uiso 1 1 calc R U .
H3B H 0.3300 0.8076 0.0225 0.036 Uiso 1 1 calc R U .
H3C H 0.3797 0.8556 -0.0373 0.036 Uiso 1 1 calc R U .
C2 C 0.42707(19) 0.72108(19) -0.0554(2) 0.0238(8) Uani 1 1 d . . .
H2A H 0.4306 0.7493 -0.1064 0.036 Uiso 1 1 calc R U .
H2B H 0.3791 0.6979 -0.0523 0.036 Uiso 1 1 calc R U .
H2C H 0.4650 0.6836 -0.0548 0.036 Uiso 1 1 calc R U .
C11 C 0.07403(19) 0.80783(19) -0.0753(2) 0.0241(8) Uani 1 1 d . . .
H11A H 0.0985 0.8531 -0.0594 0.036 Uiso 1 1 calc R U .
H11B H 0.0217 0.8125 -0.0653 0.036 Uiso 1 1 calc R U .
H11C H 0.0825 0.7983 -0.1339 0.036 Uiso 1 1 calc R U .
C8 C 0.48136(17) 0.61315(18) 0.2186(2) 0.0211(7) Uani 1 1 d . . .
H8A H 0.5223 0.5825 0.2357 0.032 Uiso 1 1 calc R U .
H8B H 0.4400 0.5823 0.2034 0.032 Uiso 1 1 calc R U .
H8C H 0.4673 0.6451 0.2642 0.032 Uiso 1 1 calc R U .
C13 C 0.01498(16) 0.80705(17) 0.1245(2) 0.0187(7) Uani 1 1 d . . .
C9 C 0.10411(19) 0.74508(17) -0.0245(2) 0.0191(7) Uani 1 1 d . . .
C4 C 0.51176(18) 0.80901(19) 0.0156(2) 0.0252(8) Uani 1 1 d . . .
H4A H 0.5497 0.7719 0.0104 0.038 Uiso 1 1 calc R U .
H4B H 0.5197 0.8371 0.0660 0.038 Uiso 1 1 calc R U .
H4C H 0.5136 0.8416 -0.0321 0.038 Uiso 1 1 calc R U .
C6 C 0.52080(18) 0.60828(18) 0.0723(2) 0.0208(7) Uani 1 1 d . . .
H6A H 0.5544 0.5702 0.0907 0.031 Uiso 1 1 calc R U .
H6B H 0.5432 0.6360 0.0274 0.031 Uiso 1 1 calc R U .
H6C H 0.4756 0.5860 0.0528 0.031 Uiso 1 1 calc R U .
C15 C -0.04914(18) 0.7608(2) 0.0938(2) 0.0249(8) Uani 1 1 d . . .
H15A H -0.0415 0.7099 0.1096 0.037 Uiso 1 1 calc R U .
H15B H -0.0524 0.7643 0.0337 0.037 Uiso 1 1 calc R U .
H15C H -0.0944 0.7786 0.1185 0.037 Uiso 1 1 calc R U .
C14 C 0.00653(19) 0.88718(19) 0.0971(2) 0.0258(8) Uani 1 1 d . . .
H14A H 0.0003 0.8892 0.0373 0.039 Uiso 1 1 calc R U .
H14B H 0.0501 0.9146 0.1128 0.039 Uiso 1 1 calc R U .
H14C H -0.0362 0.9085 0.1240 0.039 Uiso 1 1 calc R U .

loop_
_atom_site_aniso_label
_atom_site_aniso_U_11
_atom_site_aniso_U_22
_atom_site_aniso_U_33
_atom_site_aniso_U_23
_atom_site_aniso_U_13
_atom_site_aniso_U_12
Th1 0.00978(5) 0.00978(5) 0.01108(7) 0.00014(5) -0.00014(5) -0.00051(6)
Se4 0.01615(16) 0.01296(15) 0.01870(16) 0.00390(13) -0.00574(13) -0.00290(12)
Se3 0.01444(15) 0.01152(15) 0.01523(15) 0.00188(13) -0.00193(13) -0.00116(11)
P2 0.0134(4) 0.0131(4) 0.0151(4) 0.0013(3) -0.0039(3) -0.0013(3)
Se1 0.01252(15) 0.01331(15) 0.01425(15) -0.00207(13) 0.00009(13) -0.00134(12)
Se2 0.01306(15) 0.01435(15) 0.01791(15) -0.00461(13) 0.00283(12) -0.00280(12)
P1 0.0116(4) 0.0128(4) 0.0145(4) -0.0012(3) 0.0013(3) -0.0005(3)
C1 0.0161(16) 0.0167(17) 0.0175(17) 0.0023(13) 0.0055(13) -0.0015(13)
C16 0.0159(17) 0.033(2) 0.0213(17) -0.0010(15) 0.0012(14) 0.0035(14)
C5 0.0118(15) 0.0172(16) 0.0167(17) -0.0012(13) 0.0001(12) 0.0029(12)
C12 0.032(2) 0.0220(19) 0.0245(19) -0.0042(15) -0.0097(16) -0.0030(15)
C7 0.0171(17) 0.0266(19) 0.026(2) -0.0013(15) -0.0016(15) -0.0016(14)
C10 0.031(2) 0.0259(19) 0.0172(18) -0.0045(15) -0.0025(15) 0.0059(16)
C3 0.028(2) 0.0202(18) 0.0247(19) 0.0079(15) 0.0032(15) 0.0045(15)
C2 0.031(2) 0.0246(19) 0.0158(18) 0.0011(15) 0.0017(15) -0.0002(16)
C11 0.028(2) 0.027(2) 0.0171(18) 0.0047(15) -0.0056(15) 0.0029(15)
C8 0.0169(17) 0.0227(17) 0.0237(17) 0.0047(15) -0.0004(14) 0.0044(14)
C13 0.0128(16) 0.0216(17) 0.0218(18) 0.0019(14) -0.0028(13) 0.0018(13)
C9 0.0235(18) 0.0194(18) 0.0143(17) -0.0008(13) -0.0048(14) 0.0006(14)
C4 0.0220(19) 0.027(2) 0.027(2) 0.0045(15) 0.0065(15) -0.0052(15)
C6 0.0203(18) 0.0208(17) 0.0214(18) -0.0022(14) -0.0006(14) 0.0051(14)
C15 0.0181(17) 0.031(2) 0.026(2) 0.0015(15) -0.0051(15) -0.0016(15)
C14 0.0164(17) 0.0250(19) 0.036(2) -0.0006(16) -0.0037(16) 0.0061(15)

loop_
_atom_type_symbol
_atom_type_description
_atom_type_scat_dispersion_real
_atom_type_scat_dispersion_imag
_atom_type_scat_source
C C 0.0033 0.0016 'International Tables Vol C Tables 4.2.6.8 and 6.1.1.4'
H H 0.0000 0.0000 'International Tables Vol C Tables 4.2.6.8 and 6.1.1.4'
P P 0.1023 0.0942 'International Tables Vol C Tables 4.2.6.8 and 6.1.1.4'
Se Se -0.0929 2.2259 'International Tables Vol C Tables 4.2.6.8 and 6.1.1.4'
Th Th -7.2400 8.8979 'International Tables Vol C Tables 4.2.6.8 and 6.1.1.4'

loop_
_geom_angle_atom_site_label_1
_geom_angle_atom_site_label_2
_geom_angle_atom_site_label_3
_geom_angle
_geom_angle_site_symmetry_1
_geom_angle_site_symmetry_3
Se3 Th1 Se3 165.452(13) 5_455 .
Se3 Th1 Se2 96.174(9) 5_455 5_455
Se3 Th1 Se2 70.991(9) . 5_455
Se3 Th1 Se2 70.989(9) 5_455 .
Se3 Th1 Se2 96.176(9) . .
Se2 Th1 Se2 61.007(12) 5_455 .
Se3 Th1 Se1 92.790(10) 5_455 .
Se3 Th1 Se1 88.767(11) . .
Se2 Th1 Se1 122.679(9) 5_455 .
Se2 Th1 Se1 69.197(8) . .
Se3 Th1 Se1 88.766(11) 5_455 5_455
Se3 Th1 Se1 92.791(11) . 5_455
Se2 Th1 Se1 69.198(8) 5_455 5_455
Se2 Th1 Se1 122.679(9) . 5_455
Se1 Th1 Se1 167.688(12) . 5_455
Se3 Th1 Se4 124.577(9) 5_455 .
Se3 Th1 Se4 69.552(8) . .
Se2 Th1 Se4 137.535(8) 5_455 .
Se2 Th1 Se4 138.324(9) . .
Se1 Th1 Se4 71.482(9) . .
Se1 Th1 Se4 97.633(10) 5_455 .
Se3 Th1 Se4 69.554(9) 5_455 5_455
Se3 Th1 Se4 124.575(9) . 5_455
Se2 Th1 Se4 138.324(9) 5_455 5_455
Se2 Th1 Se4 137.534(8) . 5_455
Se1 Th1 Se4 97.633(10) . 5_455
Se1 Th1 Se4 71.482(9) 5_455 5_455
Se4 Th1 Se4 61.021(13) . 5_455
P2 Se4 Th1 91.78(2) . .
P2 Se3 Th1 92.51(2) . .
C13 P2 C9 112.70(15) . .
C13 P2 Se4 109.83(11) . .
C9 P2 Se4 109.30(10) . .
C13 P2 Se3 107.21(11) . .
C9 P2 Se3 111.95(11) . .
Se4 P2 Se3 105.58(4) . .
P1 Se1 Th1 92.37(2) . .
P1 Se2 Th1 92.70(2) . .
C5 P1 C1 113.06(14) . .
C5 P1 Se2 108.65(10) . .
C1 P1 Se2 108.93(11) . .
C5 P1 Se1 111.59(10) . .
C1 P1 Se1 108.73(11) . .
Se2 P1 Se1 105.58(3) . .
C4 C1 C3 109.2(3) . .
C4 C1 C2 110.3(3) . .
C3 C1 C2 108.1(3) . .
C4 C1 P1 111.1(2) . .
C3 C1 P1 107.1(2) . .
C2 C1 P1 110.9(2) . .
C13 C16 H16A 109.5 . .
C13 C16 H16B 109.5 . .
H16A C16 H16B 109.5 . .
C13 C16 H16C 109.5 . .
H16A C16 H16C 109.5 . .
H16B C16 H16C 109.5 . .
C6 C5 C8 108.3(3) . .
C6 C5 C7 111.0(3) . .
C8 C5 C7 108.3(3) . .
C6 C5 P1 111.1(2) . .
C8 C5 P1 107.0(2) . .
C7 C5 P1 111.1(2) . .
C9 C12 H12A 109.5 . .
C9 C12 H12B 109.5 . .
H12A C12 H12B 109.5 . .
C9 C12 H12C 109.5 . .
H12A C12 H12C 109.5 . .
H12B C12 H12C 109.5 . .
C5 C7 H7A 109.5 . .
C5 C7 H7B 109.5 . .
H7A C7 H7B 109.5 . .
C5 C7 H7C 109.5 . .
H7A C7 H7C 109.5 . .
H7B C7 H7C 109.5 . .
C9 C10 H10A 109.5 . .
C9 C10 H10B 109.5 . .
H10A C10 H10B 109.5 . .
C9 C10 H10C 109.5 . .
H10A C10 H10C 109.5 . .
H10B C10 H10C 109.5 . .
C1 C3 H3A 109.5 . .
C1 C3 H3B 109.5 . .
H3A C3 H3B 109.5 . .
C1 C3 H3C 109.5 . .
H3A C3 H3C 109.5 . .
H3B C3 H3C 109.5 . .
C1 C2 H2A 109.5 . .
C1 C2 H2B 109.5 . .
H2A C2 H2B 109.5 . .
C1 C2 H2C 109.5 . .
H2A C2 H2C 109.5 . .
H2B C2 H2C 109.5 . .
C9 C11 H11A 109.5 . .
C9 C11 H11B 109.5 . .
H11A C11 H11B 109.5 . .
C9 C11 H11C 109.5 . .
H11A C11 H11C 109.5 . .
H11B C11 H11C 109.5 . .
C5 C8 H8A 109.5 . .
C5 C8 H8B 109.5 . .
H8A C8 H8B 109.5 . .
C5 C8 H8C 109.5 . .
H8A C8 H8C 109.5 . .
H8B C8 H8C 109.5 . .
C15 C13 C14 110.9(3) . .
C15 C13 C16 107.9(3) . .
C14 C13 C16 108.4(3) . .
C15 C13 P2 111.4(2) . .
C14 C13 P2 110.6(2) . .
C16 C13 P2 107.5(2) . .
C11 C9 C10 109.4(3) . .
C11 C9 C12 110.7(3) . .
C10 C9 C12 108.3(3) . .
C11 C9 P2 110.6(2) . .
C10 C9 P2 107.1(2) . .
C12 C9 P2 110.7(2) . .
C1 C4 H4A 109.5 . .
C1 C4 H4B 109.5 . .
H4A C4 H4B 109.5 . .
C1 C4 H4C 109.5 . .
H4A C4 H4C 109.5 . .
H4B C4 H4C 109.5 . .
C5 C6 H6A 109.5 . .
C5 C6 H6B 109.5 . .
H6A C6 H6B 109.5 . .
C5 C6 H6C 109.5 . .
H6A C6 H6C 109.5 . .
H6B C6 H6C 109.5 . .
C13 C15 H15A 109.5 . .
C13 C15 H15B 109.5 . .
H15A C15 H15B 109.5 . .
C13 C15 H15C 109.5 . .
H15A C15 H15C 109.5 . .
H15B C15 H15C 109.5 . .
C13 C14 H14A 109.5 . .
C13 C14 H14B 109.5 . .
H14A C14 H14B 109.5 . .
C13 C14 H14C 109.5 . .
H14A C14 H14C 109.5 . .
H14B C14 H14C 109.5 . .

loop_
_geom_bond_atom_site_label_1
_geom_bond_atom_site_label_2
_geom_bond_distance
_geom_bond_site_symmetry_2
Th1 Se3 3.0284(3) 5_455
Th1 Se3 3.0285(3) .
Th1 Se2 3.0609(4) 5_455
Th1 Se2 3.0610(4) .
Th1 Se1 3.0633(3) .
Th1 Se1 3.0633(3) 5_455
Th1 Se4 3.0655(4) .
Th1 Se4 3.0655(4) 5_455
Se4 P2 2.1755(9) .
Se3 P2 2.1890(9) .
P2 C13 1.884(3) .
P2 C9 1.885(3) .
Se1 P1 2.1899(8) .
Se2 P1 2.1766(9) .
P1 C5 1.885(3) .
P1 C1 1.893(3) .
C1 C4 1.528(4) .
C1 C3 1.535(4) .
C1 C2 1.547(5) .
C16 C13 1.546(5) .
C16 H16A 0.9800 .
C16 H16B 0.9800 .
C16 H16C 0.9800 .
C5 C6 1.533(4) .
C5 C8 1.535(4) .
C5 C7 1.539(4) .
C12 C9 1.541(4) .
C12 H12A 0.9800 .
C12 H12B 0.9800 .
C12 H12C 0.9800 .
C7 H7A 0.9800 .
C7 H7B 0.9800 .
C7 H7C 0.9800 .
C10 C9 1.522(5) .
C10 H10A 0.9800 .
C10 H10B 0.9800 .
C10 H10C 0.9800 .
C3 H3A 0.9800 .
C3 H3B 0.9800 .
C3 H3C 0.9800 .
C2 H2A 0.9800 .
C2 H2B 0.9800 .
C2 H2C 0.9800 .
C11 C9 1.523(4) .
C11 H11A 0.9800 .
C11 H11B 0.9800 .
C11 H11C 0.9800 .
C8 H8A 0.9800 .
C8 H8B 0.9800 .
C8 H8C 0.9800 .
C13 C15 1.537(4) .
C13 C14 1.547(5) .
C4 H4A 0.9800 .
C4 H4B 0.9800 .
C4 H4C 0.9800 .
C6 H6A 0.9800 .
C6 H6B 0.9800 .
C6 H6C 0.9800 .
C15 H15A 0.9800 .
C15 H15B 0.9800 .
C15 H15C 0.9800 .
C14 H14A 0.9800 .
C14 H14B 0.9800 .
C14 H14C 0.9800 .

loop_
_geom_torsion_atom_site_label_1
_geom_torsion_atom_site_label_2
_geom_torsion_atom_site_label_3
_geom_torsion_atom_site_label_4
_geom_torsion
C5 P1 C1 C4 -49.5(3)
Se2 P1 C1 C4 71.4(2)
Se1 P1 C1 C4 -174.0(2)
C5 P1 C1 C3 -168.7(2)
Se2 P1 C1 C3 -47.8(2)
Se1 P1 C1 C3 66.7(2)
C5 P1 C1 C2 73.6(3)
Se2 P1 C1 C2 -165.5(2)
Se1 P1 C1 C2 -51.0(2)
C1 P1 C5 C6 -53.1(3)
Se2 P1 C5 C6 -174.2(2)
Se1 P1 C5 C6 69.8(2)
C1 P1 C5 C8 -171.1(2)
Se2 P1 C5 C8 67.8(2)
Se1 P1 C5 C8 -48.2(2)
C1 P1 C5 C7 70.9(3)
Se2 P1 C5 C7 -50.1(2)
Se1 P1 C5 C7 -166.14(19)
C9 P2 C13 C15 46.7(3)
Se4 P2 C13 C15 -75.5(2)
Se3 P2 C13 C15 170.3(2)
C9 P2 C13 C14 -77.1(3)
Se4 P2 C13 C14 160.7(2)
Se3 P2 C13 C14 46.5(2)
C9 P2 C13 C16 164.7(2)
Se4 P2 C13 C16 42.6(2)
Se3 P2 C13 C16 -71.7(2)
C13 P2 C9 C11 49.1(3)
Se4 P2 C9 C11 171.6(2)
Se3 P2 C9 C11 -71.8(3)
C13 P2 C9 C10 168.3(2)
Se4 P2 C9 C10 -69.3(2)
Se3 P2 C9 C10 47.3(2)
C13 P2 C9 C12 -73.9(3)
Se4 P2 C9 C12 48.5(3)
Se3 P2 C9 C12 165.1(2)
